data_7242006
loop_
_publ_author_name
'Liu, Dongmei'
'Dong, Gaoyun'
'Wang, Xiong'
'Nie, Fengmei'
'Li, Xia'

_publ_section_title
;
 A luminescent Eu coordination polymer with near-visible excitation for
 sensing and its homologues constructed from 1,4-benzenedicarboxylate and
 1H-imidazo[4,5-f][1,10]-phenanthroline
;
_journal_issue 45
_journal_name_full CrystEngComm
_journal_page_first 7877
_journal_page_last 7887
_journal_paper_doi 10.1039/D0CE01256D
_journal_volume 22
_journal_year 2020
_chemical_formula_moiety 'C25 H16 N4 O7 Tb, H2 O'
_chemical_formula_sum 'C25 H18 N4 O8 Tb'
_chemical_formula_weight 661.35
_space_group_crystal_system triclinic
_space_group_IT_number 2
_space_group_name_Hall '-P 1'
_space_group_name_H-M_alt 'P -1'
_atom_sites_solution_hydrogens mixed
_atom_sites_solution_primary direct
_audit_block_doi 10.5517/ccdc.csd.cc1k9m5n
_audit_creation_date 2020-01-06
_audit_creation_method
;
Olex2 1.2
(compiled 2017.08.10 svn.r3458 for OlexSys, GUI svn.r5381)
;
_audit_update_record
;
2020-02-23 deposited with the CCDC.	2020-10-15 downloaded from the CCDC.
;
_cell_angle_alpha 97.0820(10)
_cell_angle_beta 98.4650(10)
_cell_angle_gamma 117.6630(10)
_cell_formula_units_Z 2
_cell_length_a 10.4833(4)
_cell_length_b 10.7120(4)
_cell_length_c 12.2096(5)
_cell_measurement_reflns_used 9944
_cell_measurement_temperature 293(2)
_cell_measurement_theta_max 27.500
_cell_measurement_theta_min 3.145
_cell_volume 1172.06(8)
_computing_cell_refinement 'SAINT v8.34A (Bruker, 2013)'
_computing_data_reduction 'SAINT v8.34A (Bruker, 2013)'
_computing_molecular_graphics 'Olex2 (Dolomanov et al., 2009)'
_computing_publication_material 'Olex2 (Dolomanov et al., 2009)'
_computing_structure_refinement 'ShelXL (Sheldrick, 2015)'
_computing_structure_solution 'SIR2004 (Burla et al., 2007)'
_diffrn_ambient_temperature 293(2)
_diffrn_measured_fraction_theta_full 0.998
_diffrn_measured_fraction_theta_max 0.999
_diffrn_measurement_device_type 'CCD area detector'
_diffrn_measurement_method 'phi and omega scans'
_diffrn_radiation_monochromator graphite
_diffrn_radiation_type MoK\a
_diffrn_radiation_wavelength 0.71073
_diffrn_reflns_av_R_equivalents 0.0762
_diffrn_reflns_av_unetI/netI 0.0406
_diffrn_reflns_Laue_measured_fraction_full 0.998
_diffrn_reflns_Laue_measured_fraction_max 0.999
_diffrn_reflns_limit_h_max 13
_diffrn_reflns_limit_h_min -13
_diffrn_reflns_limit_k_max 13
_diffrn_reflns_limit_k_min -13
_diffrn_reflns_limit_l_max 15
_diffrn_reflns_limit_l_min -15
_diffrn_reflns_number 23032
_diffrn_reflns_point_group_measured_fraction_full 0.998
_diffrn_reflns_point_group_measured_fraction_max 0.999
_diffrn_reflns_theta_full 25.242
_diffrn_reflns_theta_max 26.371
_diffrn_reflns_theta_min 3.081
_exptl_absorpt_coefficient_mu 3.078
_exptl_absorpt_correction_T_max 0.7455
_exptl_absorpt_correction_T_min 0.6079
_exptl_absorpt_correction_type none
_exptl_crystal_colour 'clear light colourless'
_exptl_crystal_colour_lustre clear
_exptl_crystal_colour_modifier light
_exptl_crystal_colour_primary colourless
_exptl_crystal_density_diffrn 1.874
_exptl_crystal_density_method 'not measured'
_exptl_crystal_description block
_exptl_crystal_F_000 650
_exptl_crystal_size_max 0.22
_exptl_crystal_size_mid 0.21
_exptl_crystal_size_min 0.2
_refine_diff_density_max 1.587
_refine_diff_density_min -0.851
_refine_diff_density_rms 0.114
_refine_ls_extinction_method none
_refine_ls_goodness_of_fit_ref 1.054
_refine_ls_hydrogen_treatment mixed
_refine_ls_matrix_type full
_refine_ls_number_parameters 351
_refine_ls_number_reflns 4795
_refine_ls_number_restraints 0
_refine_ls_restrained_S_all 1.054
_refine_ls_R_factor_all 0.0292
_refine_ls_R_factor_gt 0.0255
_refine_ls_shift/su_max 0.000
_refine_ls_shift/su_mean 0.000
_refine_ls_structure_factor_coef Fsqd
_refine_ls_weighting_details
;
 w=1/[\s^2^(Fo^2^)+(0.0310P)^2^+1.3610P]
 where P=(Fo^2^+2Fc^2^)/3
;
_refine_ls_weighting_scheme calc
_refine_ls_wR_factor_gt 0.0643
_refine_ls_wR_factor_ref 0.0660
_reflns_Friedel_coverage 0.000
_reflns_number_gt 4431
_reflns_number_total 4795
_reflns_threshold_expression 'I > 2\s(I)'
_cod_data_source_file d0ce01256d2.cif
_cod_data_source_block ww_CCDC1
_cod_database_code 7242006
_shelxl_version_number 2013-2
_shelx_space_group_comment
;
The symmetry employed for this shelxl refinement is uniquely defined
by the following loop, which should always be used as a source of
symmetry information in preference to the above space-group names.
They are only intended as comments.
;
_shelx_estimated_absorpt_t_max 0.578
_shelx_estimated_absorpt_t_min 0.551
_olex2_refinement_description
;
1. Fixed Uiso
 At 1.2 times of:
  All C(H) groups, All N(H) groups
 At 1.5 times of:
  All O(H) groups, All O(H,H) groups
2.a Free rotating group:
 O8(H8A,H8B)
2.b Rotating group:
 O7(H7A)
2.c Aromatic/amide H refined with riding coordinates:
 N4(H4), C19(H19), C1(H1), C17(H17), C20(H20), C25(H25), C2(H2), C24(H24),
 C13(H13), C16(H16), C3(H3), C8(H8), C11(H11), C12(H12)
;
_olex2_submission_special_instructions 'No special instructions were received'

loop_
_space_group_symop_operation_xyz
'x, y, z'
'-x, -y, -z'

loop_
_atom_site_label
_atom_site_type_symbol
_atom_site_fract_x
_atom_site_fract_y
_atom_site_fract_z
_atom_site_U_iso_or_equiv
_atom_site_adp_type
_atom_site_occupancy
_atom_site_site_symmetry_order
_atom_site_calc_flag
_atom_site_refinement_flags_posn
_atom_site_refinement_flags_adp
_atom_site_refinement_flags_occupancy
_atom_site_disorder_assembly
_atom_site_disorder_group
Tb1 Tb 0.83458(2) 0.41541(2) 0.33828(2) 0.01731(7) Uani 1 1 d . . . . .
O4 O 0.0740(3) -0.3933(3) 0.3685(2) 0.0287(5) Uani 1 1 d . . . . .
O5 O 0.8606(3) 0.6124(3) 0.4634(2) 0.0310(6) Uani 1 1 d . . . . .
O1 O 0.6632(3) 0.2035(2) 0.2098(2) 0.0260(5) Uani 1 1 d . . . . .
O3 O 0.2636(3) -0.3026(3) 0.5177(2) 0.0277(5) Uani 1 1 d . . . . .
O6 O 1.0493(3) 0.7212(3) 0.6147(2) 0.0329(6) Uani 1 1 d . . . . .
O7 O 0.9497(3) 0.3907(3) 0.1794(2) 0.0302(6) Uani 1 1 d . . . . .
H7A H 1.0399 0.4595 0.1940 0.045 Uiso 1 1 d GR . . . .
O2 O 0.4512(3) 0.1273(3) 0.0858(2) 0.0415(7) Uani 1 1 d . . . . .
N1 N 0.7671(3) 0.5490(3) 0.1990(2) 0.0214(6) Uani 1 1 d . . . . .
N2 N 0.5779(3) 0.4030(3) 0.3243(2) 0.0244(6) Uani 1 1 d . . . . .
C21 C 0.2027(4) -0.3022(3) 0.4213(3) 0.0203(7) Uani 1 1 d . . . . .
C22 C 0.9629(4) 0.7225(4) 0.5333(3) 0.0227(7) Uani 1 1 d . . . . .
N4 N 0.4024(3) 0.6956(3) 0.0543(2) 0.0272(6) Uani 1 1 d . . . . .
H4 H 0.4382 0.7500 0.0081 0.033 Uiso 1 1 calc R . . . .
N3 N 0.2430(3) 0.5681(3) 0.1530(2) 0.0269(6) Uani 1 1 d . . . . .
C5 C 0.6400(4) 0.5565(3) 0.1910(3) 0.0198(7) Uani 1 1 d . . . . .
C10 C 0.5373(4) 0.4765(4) 0.2571(3) 0.0208(7) Uani 1 1 d . . . . .
C14 C 0.5243(4) 0.1252(4) 0.1750(3) 0.0246(7) Uani 1 1 d . . . . .
C23 C 0.9811(4) 0.8670(4) 0.5176(3) 0.0213(7) Uani 1 1 d . . . . .
C18 C 0.2903(4) -0.1832(3) 0.3652(3) 0.0215(7) Uani 1 1 d . . . . .
C15 C 0.4432(4) 0.0204(4) 0.2448(3) 0.0231(7) Uani 1 1 d . . . . .
C4 C 0.6071(4) 0.6383(4) 0.1207(3) 0.0210(7) Uani 1 1 d . . . . .
C19 C 0.4407(4) -0.1296(4) 0.3761(3) 0.0273(8) Uani 1 1 d . . . . .
H19 H 0.4909 -0.1618 0.4239 0.033 Uiso 1 1 calc R . . . .
C1 C 0.8612(4) 0.6222(4) 0.1388(3) 0.0267(7) Uani 1 1 d . . . . .
H1 H 0.9478 0.6168 0.1436 0.032 Uiso 1 1 calc R . . . .
C17 C 0.2182(4) -0.1296(4) 0.2972(3) 0.0277(8) Uani 1 1 d . . . . .
H17 H 0.1181 -0.1614 0.2924 0.033 Uiso 1 1 calc R . . . .
C6 C 0.4689(4) 0.6342(4) 0.1169(3) 0.0213(7) Uani 1 1 d . . . . .
C20 C 0.5169(4) -0.0280(4) 0.3161(3) 0.0273(8) Uani 1 1 d . . . . .
H20 H 0.6181 0.0078 0.3239 0.033 Uiso 1 1 calc R . . . .
C25 C 0.9003(4) 0.8749(4) 0.4209(3) 0.0283(8) Uani 1 1 d . . . . .
H25 H 0.8331 0.7909 0.3672 0.034 Uiso 1 1 calc R . . . .
C2 C 0.8376(4) 0.7066(4) 0.0692(3) 0.0314(8) Uani 1 1 d . . . . .
H2 H 0.9076 0.7570 0.0296 0.038 Uiso 1 1 calc R . . . .
C7 C 0.3700(4) 0.5572(4) 0.1775(3) 0.0218(7) Uani 1 1 d . . . . .
C24 C 1.0809(4) 0.9920(4) 0.5964(3) 0.0280(8) Uani 1 1 d . . . . .
H24 H 1.1358 0.9875 0.6614 0.034 Uiso 1 1 calc R . . . .
C9 C 0.4035(4) 0.4781(4) 0.2520(3) 0.0234(7) Uani 1 1 d . . . . .
C13 C 0.4861(4) 0.3323(4) 0.3864(3) 0.0344(9) Uani 1 1 d . . . . .
H13 H 0.5126 0.2811 0.4324 0.041 Uiso 1 1 calc R . . . .
C16 C 0.2938(4) -0.0295(4) 0.2370(3) 0.0294(8) Uani 1 1 d . . . . .
H16 H 0.2442 0.0048 0.1909 0.035 Uiso 1 1 calc R . . . .
C3 C 0.7105(4) 0.7142(4) 0.0597(3) 0.0287(8) Uani 1 1 d . . . . .
H3 H 0.6925 0.7695 0.0132 0.034 Uiso 1 1 calc R . . . .
O8 O 0.1892(6) -0.0956(5) -0.0665(4) 0.0927(15) Uani 1 1 d . . . . .
H8A H 0.2625 -0.0330 -0.0140 0.139 Uiso 1 1 d G . . . .
H8B H 0.2105 -0.0687 -0.1271 0.139 Uiso 1 1 d G . . . .
C8 C 0.2695(4) 0.6530(4) 0.0802(3) 0.0299(8) Uani 1 1 d . . . . .
H8 H 0.2029 0.6811 0.0494 0.036 Uiso 1 1 calc R . . . .
C11 C 0.3109(4) 0.4038(5) 0.3199(3) 0.0362(10) Uani 1 1 d . . . . .
H11 H 0.2225 0.4046 0.3193 0.043 Uiso 1 1 calc R . . . .
C12 C 0.3519(5) 0.3299(5) 0.3872(4) 0.0462(12) Uani 1 1 d . . . . .
H12 H 0.2917 0.2789 0.4327 0.055 Uiso 1 1 calc R . . . .
H7B H 0.928(4) 0.325(4) 0.148(3) 0.013(11) Uiso 1 1 d . . . . .

loop_
_atom_site_aniso_label
_atom_site_aniso_U_11
_atom_site_aniso_U_22
_atom_site_aniso_U_33
_atom_site_aniso_U_23
_atom_site_aniso_U_13
_atom_site_aniso_U_12
Tb1 0.01534(9) 0.01376(9) 0.02386(10) 0.00958(6) 0.00621(6) 0.00621(7)
O4 0.0184(12) 0.0225(13) 0.0379(14) 0.0107(11) 0.0091(10) 0.0024(11)
O5 0.0330(14) 0.0173(12) 0.0445(15) 0.0078(11) 0.0161(12) 0.0117(11)
O1 0.0189(12) 0.0194(12) 0.0303(12) 0.0066(10) 0.0066(10) 0.0013(10)
O3 0.0272(13) 0.0287(13) 0.0304(13) 0.0182(11) 0.0113(11) 0.0122(11)
O6 0.0372(15) 0.0299(14) 0.0461(15) 0.0199(12) 0.0131(12) 0.0245(13)
O7 0.0272(14) 0.0220(15) 0.0384(15) 0.0046(13) 0.0120(12) 0.0089(12)
O2 0.0273(14) 0.0463(17) 0.0420(16) 0.0289(14) 0.0047(12) 0.0075(13)
N1 0.0205(14) 0.0198(14) 0.0278(14) 0.0105(11) 0.0086(12) 0.0109(12)
N2 0.0211(15) 0.0270(16) 0.0320(15) 0.0182(13) 0.0121(12) 0.0129(13)
C21 0.0194(16) 0.0155(16) 0.0295(17) 0.0101(13) 0.0122(14) 0.0083(14)
C22 0.0264(18) 0.0183(17) 0.0349(18) 0.0146(14) 0.0185(15) 0.0149(15)
N4 0.0298(16) 0.0300(16) 0.0296(15) 0.0175(13) 0.0105(13) 0.0174(14)
N3 0.0246(15) 0.0335(17) 0.0297(15) 0.0121(13) 0.0086(12) 0.0181(14)
C5 0.0208(16) 0.0168(15) 0.0231(16) 0.0082(13) 0.0082(13) 0.0084(13)
C10 0.0224(17) 0.0210(16) 0.0217(16) 0.0085(13) 0.0070(13) 0.0113(14)
C14 0.0226(17) 0.0215(17) 0.0284(18) 0.0123(14) 0.0083(14) 0.0076(14)
C23 0.0220(17) 0.0177(16) 0.0317(17) 0.0119(14) 0.0119(14) 0.0126(14)
C18 0.0203(16) 0.0162(16) 0.0244(16) 0.0082(13) 0.0077(13) 0.0046(13)
C15 0.0226(17) 0.0185(16) 0.0244(17) 0.0091(13) 0.0055(13) 0.0059(14)
C4 0.0234(17) 0.0181(16) 0.0217(16) 0.0063(13) 0.0055(13) 0.0098(14)
C19 0.0186(17) 0.0271(18) 0.0324(18) 0.0163(15) 0.0032(14) 0.0069(15)
C1 0.0223(18) 0.0261(18) 0.0357(19) 0.0123(15) 0.0128(15) 0.0121(15)
C17 0.0199(17) 0.0264(19) 0.0377(19) 0.0163(15) 0.0093(15) 0.0093(15)
C6 0.0223(17) 0.0221(17) 0.0233(16) 0.0084(13) 0.0060(13) 0.0128(14)
C20 0.0137(16) 0.0296(19) 0.0336(19) 0.0151(15) 0.0058(14) 0.0048(14)
C25 0.0300(19) 0.0172(17) 0.0334(19) 0.0023(14) -0.0003(15) 0.0112(15)
C2 0.030(2) 0.035(2) 0.036(2) 0.0203(17) 0.0195(16) 0.0152(17)
C7 0.0220(17) 0.0248(17) 0.0237(16) 0.0082(13) 0.0078(13) 0.0142(15)
C24 0.033(2) 0.0215(18) 0.0320(18) 0.0099(14) 0.0009(15) 0.0160(16)
C9 0.0216(17) 0.0263(18) 0.0263(17) 0.0106(14) 0.0090(14) 0.0131(15)
C13 0.031(2) 0.043(2) 0.044(2) 0.0323(19) 0.0177(17) 0.0228(19)
C16 0.0227(18) 0.033(2) 0.036(2) 0.0220(16) 0.0079(15) 0.0126(16)
C3 0.0288(19) 0.032(2) 0.0332(19) 0.0201(16) 0.0129(16) 0.0162(16)
O8 0.092(4) 0.053(3) 0.095(3) -0.015(2) 0.000(3) 0.019(2)
C8 0.0273(19) 0.037(2) 0.0336(19) 0.0119(16) 0.0066(15) 0.0212(17)
C11 0.028(2) 0.055(3) 0.046(2) 0.031(2) 0.0221(17) 0.028(2)
C12 0.039(2) 0.069(3) 0.063(3) 0.053(3) 0.038(2) 0.036(2)

loop_
_atom_type_symbol
_atom_type_description
_atom_type_scat_dispersion_real
_atom_type_scat_dispersion_imag
_atom_type_scat_source
C C 0.0033 0.0016 'International Tables Vol C Tables 4.2.6.8 and 6.1.1.4'
H H 0.0000 0.0000 'International Tables Vol C Tables 4.2.6.8 and 6.1.1.4'
N N 0.0061 0.0033 'International Tables Vol C Tables 4.2.6.8 and 6.1.1.4'
O O 0.0106 0.0060 'International Tables Vol C Tables 4.2.6.8 and 6.1.1.4'
Tb Tb -0.1723 4.1537 'International Tables Vol C Tables 4.2.6.8 and 6.1.1.4'

loop_
_geom_angle_atom_site_label_1
_geom_angle_atom_site_label_2
_geom_angle_atom_site_label_3
_geom_angle
_geom_angle_site_symmetry_1
_geom_angle_site_symmetry_3
_geom_angle_publ_flag
O4 Tb1 O5 70.62(9) 1_665 . ?
O4 Tb1 O3 123.43(9) 1_665 2_656 ?
O4 Tb1 O6 85.23(9) 1_665 2_766 ?
O4 Tb1 O7 68.80(9) 1_665 . ?
O4 Tb1 N1 84.56(9) 1_665 . ?
O4 Tb1 N2 132.72(9) 1_665 . ?
O5 Tb1 O3 80.01(9) . 2_656 ?
O5 Tb1 O6 123.70(9) . 2_766 ?
O5 Tb1 O7 133.65(9) . . ?
O5 Tb1 N1 79.02(9) . . ?
O5 Tb1 N2 70.18(9) . . ?
O1 Tb1 O4 141.57(9) . 1_665 ?
O1 Tb1 O5 143.55(9) . . ?
O1 Tb1 O3 87.60(8) . 2_656 ?
O1 Tb1 O6 83.65(9) . 2_766 ?
O1 Tb1 O7 72.78(9) . . ?
O1 Tb1 N1 86.85(9) . . ?
O1 Tb1 N2 73.46(9) . . ?
O3 Tb1 O6 72.35(9) 2_656 2_766 ?
O3 Tb1 O7 142.51(9) 2_656 . ?
O3 Tb1 N1 135.95(9) 2_656 . ?
O3 Tb1 N2 73.61(9) 2_656 . ?
O6 Tb1 O7 73.94(9) 2_766 . ?
O6 Tb1 N1 149.73(9) 2_766 . ?
O6 Tb1 N2 139.41(9) 2_766 . ?
O7 Tb1 N1 75.80(9) . . ?
O7 Tb1 N2 127.18(9) . . ?
N1 Tb1 N2 62.93(9) . . ?
C21 O4 Tb1 157.9(2) . 1_445 ?
C22 O5 Tb1 137.8(2) . . ?
C14 O1 Tb1 139.4(2) . . ?
C21 O3 Tb1 131.8(2) . 2_656 ?
C22 O6 Tb1 139.3(2) . 2_766 ?
Tb1 O7 H7A 109.8 . . ?
Tb1 O7 H7B 120(3) . . ?
H7A O7 H7B 122.4 . . ?
C5 N1 Tb1 121.4(2) . . ?
C1 N1 Tb1 120.6(2) . . ?
C1 N1 C5 117.8(3) . . ?
C10 N2 Tb1 120.6(2) . . ?
C13 N2 Tb1 121.9(2) . . ?
C13 N2 C10 117.3(3) . . ?
O4 C21 O3 124.9(3) . . ?
O4 C21 C18 117.2(3) . . ?
O3 C21 C18 117.9(3) . . ?
O5 C22 C23 117.1(3) . . ?
O6 C22 O5 125.1(3) . . ?
O6 C22 C23 117.9(3) . . ?
C6 N4 H4 127.0 . . ?
C8 N4 H4 127.0 . . ?
C8 N4 C6 106.1(3) . . ?
C8 N3 C7 103.9(3) . . ?
N1 C5 C10 117.7(3) . . ?
N1 C5 C4 121.8(3) . . ?
C4 C5 C10 120.5(3) . . ?
N2 C10 C5 117.1(3) . . ?
N2 C10 C9 122.2(3) . . ?
C9 C10 C5 120.7(3) . . ?
O1 C14 C15 117.7(3) . . ?
O2 C14 O1 124.1(3) . . ?
O2 C14 C15 118.2(3) . . ?
C25 C23 C22 119.7(3) . . ?
C24 C23 C22 120.9(3) . . ?
C24 C23 C25 119.4(3) . . ?
C19 C18 C21 121.3(3) . . ?
C19 C18 C17 119.1(3) . . ?
C17 C18 C21 119.5(3) . . ?
C20 C15 C14 120.4(3) . . ?
C20 C15 C16 119.4(3) . . ?
C16 C15 C14 120.2(3) . . ?
C5 C4 C6 116.5(3) . . ?
C3 C4 C5 118.1(3) . . ?
C3 C4 C6 125.4(3) . . ?
C18 C19 H19 119.9 . . ?
C18 C19 C20 120.3(3) . . ?
C20 C19 H19 119.9 . . ?
N1 C1 H1 118.1 . . ?
N1 C1 C2 123.7(3) . . ?
C2 C1 H1 118.1 . . ?
C18 C17 H17 119.8 . . ?
C16 C17 C18 120.5(3) . . ?
C16 C17 H17 119.8 . . ?
N4 C6 C4 130.7(3) . . ?
C7 C6 N4 105.8(3) . . ?
C7 C6 C4 123.5(3) . . ?
C15 C20 C19 120.3(3) . . ?
C15 C20 H20 119.8 . . ?
C19 C20 H20 119.8 . . ?
C23 C25 H25 119.8 . . ?
C23 C25 C24 120.3(3) . 2_776 ?
C24 C25 H25 119.8 2_776 . ?
C1 C2 H2 120.5 . . ?
C3 C2 C1 119.1(3) . . ?
C3 C2 H2 120.5 . . ?
N3 C7 C9 128.6(3) . . ?
C6 C7 N3 110.5(3) . . ?
C6 C7 C9 120.8(3) . . ?
C23 C24 C25 120.2(3) . 2_776 ?
C23 C24 H24 119.9 . . ?
C25 C24 H24 119.9 2_776 . ?
C10 C9 C7 117.9(3) . . ?
C11 C9 C10 118.7(3) . . ?
C11 C9 C7 123.5(3) . . ?
N2 C13 H13 118.0 . . ?
N2 C13 C12 124.0(3) . . ?
C12 C13 H13 118.0 . . ?
C15 C16 H16 119.8 . . ?
C17 C16 C15 120.3(3) . . ?
C17 C16 H16 119.8 . . ?
C4 C3 H3 120.3 . . ?
C2 C3 C4 119.5(3) . . ?
C2 C3 H3 120.3 . . ?
H8A O8 H8B 104.5 . . ?
N4 C8 H8 123.1 . . ?
N3 C8 N4 113.8(3) . . ?
N3 C8 H8 123.1 . . ?
C9 C11 H11 120.5 . . ?
C12 C11 C9 119.0(4) . . ?
C12 C11 H11 120.5 . . ?
C13 C12 H12 120.6 . . ?
C11 C12 C13 118.8(4) . . ?
C11 C12 H12 120.6 . . ?

loop_
_geom_bond_atom_site_label_1
_geom_bond_atom_site_label_2
_geom_bond_distance
_geom_bond_site_symmetry_2
_geom_bond_publ_flag
Tb1 O4 2.324(2) 1_665 ?
Tb1 O5 2.325(2) . ?
Tb1 O1 2.312(2) . ?
Tb1 O3 2.348(2) 2_656 ?
Tb1 O6 2.369(2) 2_766 ?
Tb1 O7 2.480(3) . ?
Tb1 N1 2.574(3) . ?
Tb1 N2 2.610(3) . ?
O4 Tb1 2.324(2) 1_445 ?
O4 C21 1.247(4) . ?
O5 C22 1.256(4) . ?
O1 C14 1.265(4) . ?
O3 Tb1 2.348(2) 2_656 ?
O3 C21 1.254(4) . ?
O6 Tb1 2.369(2) 2_766 ?
O6 C22 1.248(4) . ?
O7 H7A 0.8603 . ?
O7 H7B 0.67(4) . ?
O2 C14 1.245(4) . ?
N1 C5 1.362(4) . ?
N1 C1 1.329(5) . ?
N2 C10 1.357(4) . ?
N2 C13 1.325(5) . ?
C21 C18 1.500(4) . ?
C22 C23 1.510(4) . ?
N4 H4 0.8600 . ?
N4 C6 1.377(4) . ?
N4 C8 1.351(5) . ?
N3 C7 1.383(4) . ?
N3 C8 1.316(5) . ?
C5 C10 1.455(5) . ?
C5 C4 1.414(4) . ?
C10 C9 1.403(5) . ?
C14 C15 1.507(5) . ?
C23 C25 1.384(5) . ?
C23 C24 1.378(5) . ?
C18 C19 1.383(5) . ?
C18 C17 1.388(5) . ?
C15 C20 1.381(5) . ?
C15 C16 1.384(5) . ?
C4 C6 1.422(5) . ?
C4 C3 1.400(5) . ?
C19 H19 0.9300 . ?
C19 C20 1.386(5) . ?
C1 H1 0.9300 . ?
C1 C2 1.391(5) . ?
C17 H17 0.9300 . ?
C17 C16 1.377(5) . ?
C6 C7 1.374(5) . ?
C20 H20 0.9300 . ?
C25 H25 0.9300 . ?
C25 C24 1.394(5) 2_776 ?
C2 H2 0.9300 . ?
C2 C3 1.362(5) . ?
C7 C9 1.427(5) . ?
C24 C25 1.394(5) 2_776 ?
C24 H24 0.9300 . ?
C9 C11 1.395(5) . ?
C13 H13 0.9300 . ?
C13 C12 1.396(6) . ?
C16 H16 0.9300 . ?
C3 H3 0.9300 . ?
O8 H8A 0.8499 . ?
O8 H8B 0.8501 . ?
C8 H8 0.9300 . ?
C11 H11 0.9300 . ?
C11 C12 1.363(5) . ?
C12 H12 0.9300 . ?
